data_8103717
loop_
_publ_author_name
'Redden, M.J.'
'Buerger, M.J.'

_publ_section_title
;
 Note on the symmetry and cell of calcium orthovanadate
;
_journal_name_full
;
Zeitschrift fuer Kristallographie, Kristallgeometrie, Kristallphysik, 
Kristallchemie (-144,1977)
;
_journal_page_first 459
_journal_page_last 460
_journal_volume 129
_journal_year 1969
_chemical_formula_sum 'Ba3 O8 P2'
_chemical_name_systematic 'Ba3 (P O4)2'
_space_group_IT_number 166
_symmetry_space_group_name_Hall '-P 3* 2'
_symmetry_space_group_name_H-M 'R -3 m :R'
_cell_angle_alpha 42.58
_cell_angle_beta 42.58
_cell_angle_gamma 42.58
_cell_formula_units_Z 1
_cell_length_a 7.696
_cell_length_b 7.696
_cell_length_c 7.696
_cell_volume 188.988
_citation_journal_id_ASTM ZEKGAX
_cod_data_source_file Redden_ZEKGAX_1969_1848.cif
_cod_data_source_block Ba3O8P2
_cod_original_cell_volume 188.9876
_cod_original_sg_symbol_Hall '-R 3 2" (-y+z,x+z,-x+y+z)'
_cod_database_code 8103717

loop_
_symmetry_equiv_pos_as_xyz
x,y,z
z,x,y
y,z,x
-y,-x,-z
-z,-y,-x
-x,-z,-y
-x,-y,-z
-z,-x,-y
-y,-z,-x
y,x,z
z,y,x
x,z,y

loop_
_atom_site_label
_atom_site_type_symbol
_atom_site_fract_x
_atom_site_fract_y
_atom_site_fract_z
_atom_site_occupancy
_atom_site_U_iso_or_equiv
Ba2 Ba+2 0.208 0.208 0.208 1 0.0
O1 O-2 0.337 0.337 0.337 1 0.0
Ba1 Ba+2 0 0 0 1 0.0
O2 O-2 0.285 0.285 0.742 1 0.0
P1 P+5 0.412 0.412 0.412 1 0.0
